data_7044040
loop_
_publ_author_name
'Nifant'ev, Ilya E.'
'Shlyahtin, Andrei V.'
'Bagrov, Vladimir V.'
'Minyaev, Mikhail M.'
'Churakov, Andrei'
'Karchevsky, Stanislav G.'
'Birin, Kirill P.'
'Ivchenko, Pavel V.'

_publ_section_title
;
 Mono-BHT heteroleptic magnesium complexes: synthesis, molecular structure
 and catalytic behavior in the ring-opening polymerization of cyclic
 esters
;
_journal_name_full 'Dalton Trans.'
_journal_paper_doi 10.1039/C7DT02469J
_journal_year 2017
_chemical_formula_moiety 'C42 H70 Mg2 N2 O6'
_chemical_formula_sum 'C42 H70 Mg2 N2 O6'
_chemical_formula_weight 747.62
_chemical_name_systematic
; 
 ? 
;
_space_group_IT_number 14
_symmetry_cell_setting monoclinic
_symmetry_space_group_name_Hall '-P 2ybc'
_symmetry_space_group_name_H-M 'P 1 21/c 1'
_atom_sites_solution_hydrogens mixed
_atom_sites_solution_primary direct
_atom_sites_solution_secondary difmap
_audit_creation_method SHELXL-97
_audit_update_record
;
2017-04-22 deposited with the CCDC.
2017-08-29 downloaded from the CCDC.
;
_cell_angle_alpha 90.00
_cell_angle_beta 93.7360(7)
_cell_angle_gamma 90.00
_cell_formula_units_Z 2
_cell_length_a 10.4550(5)
_cell_length_b 11.6723(6)
_cell_length_c 17.9485(9)
_cell_measurement_reflns_used 9943
_cell_measurement_temperature 150(2)
_cell_measurement_theta_max 32.199
_cell_measurement_theta_min 2.774
_cell_volume 2185.67(19)
_computing_cell_refinement 'SAINT (Bruker, 2008)'
_computing_data_collection '<i>APEX2</i> (Bruker, 2008)'
_computing_data_reduction 'SAINT (Bruker, 2008)'
_computing_molecular_graphics 'SHELXTL (Sheldrick, 2008)'
_computing_publication_material 'SHELXTL (Sheldrick, 2008)'
_computing_structure_refinement 'SHELXTL (Sheldrick, 2008)'
_computing_structure_solution 'SHELXTL (Sheldrick, 2008)'
_diffrn_ambient_temperature 150(2)
_diffrn_measured_fraction_theta_full 0.999
_diffrn_measured_fraction_theta_max 0.999
_diffrn_measurement_device_type 'Bruker SMART APEX II'
_diffrn_measurement_method \w
_diffrn_radiation_monochromator graphite
_diffrn_radiation_source 'fine-focus sealed tube'
_diffrn_radiation_type MoK\a
_diffrn_radiation_wavelength 0.71073
_diffrn_reflns_av_R_equivalents 0.0225
_diffrn_reflns_av_sigmaI/netI 0.0193
_diffrn_reflns_limit_h_max 14
_diffrn_reflns_limit_h_min -14
_diffrn_reflns_limit_k_max 16
_diffrn_reflns_limit_k_min -16
_diffrn_reflns_limit_l_max 25
_diffrn_reflns_limit_l_min -25
_diffrn_reflns_number 25816
_diffrn_reflns_theta_full 30.00
_diffrn_reflns_theta_max 30.00
_diffrn_reflns_theta_min 2.27
_diffrn_standards_decay_% 0
_exptl_absorpt_coefficient_mu 0.100
_exptl_absorpt_correction_T_max 0.9803
_exptl_absorpt_correction_T_min 0.9612
_exptl_absorpt_correction_type multi-scan
_exptl_absorpt_process_details 'SADABS (Bruker, 2008)'
_exptl_crystal_colour colourless
_exptl_crystal_density_diffrn 1.136
_exptl_crystal_density_method 'not measured'
_exptl_crystal_description block
_exptl_crystal_F_000 816
_exptl_crystal_size_max 0.40
_exptl_crystal_size_mid 0.25
_exptl_crystal_size_min 0.20
_refine_diff_density_max 0.376
_refine_diff_density_min -0.225
_refine_diff_density_rms 0.051
_refine_ls_extinction_method none
_refine_ls_goodness_of_fit_ref 1.033
_refine_ls_hydrogen_treatment mixed
_refine_ls_matrix_type full
_refine_ls_number_parameters 276
_refine_ls_number_reflns 6366
_refine_ls_number_restraints 0
_refine_ls_restrained_S_all 1.033
_refine_ls_R_factor_all 0.0517
_refine_ls_R_factor_gt 0.0419
_refine_ls_shift/su_max 0.001
_refine_ls_shift/su_mean 0.000
_refine_ls_structure_factor_coef Fsqd
_refine_ls_weighting_details 'calc w=1/[\s^2^(Fo^2^)+(0.0713P)^2^+0.4601P] where P=(Fo^2^+2Fc^2^)/3'
_refine_ls_weighting_scheme calc
_refine_ls_wR_factor_gt 0.1147
_refine_ls_wR_factor_ref 0.1224
_reflns_number_gt 5278
_reflns_number_total 6366
_reflns_threshold_expression I>2\s(I)
_cod_data_source_file c7dt02469j2.cif
_cod_data_source_block a
_cod_original_sg_symbol_H-M 'P 21/c'
_cod_database_code 7044040

loop_
_symmetry_equiv_pos_as_xyz
'x, y, z'
'-x, y+1/2, -z+1/2'
'-x, -y, -z'
'x, -y-1/2, z-1/2'

loop_
_atom_site_label
_atom_site_type_symbol
_atom_site_fract_x
_atom_site_fract_y
_atom_site_fract_z
_atom_site_U_iso_or_equiv
_atom_site_adp_type
_atom_site_occupancy
_atom_site_symmetry_multiplicity
_atom_site_calc_flag
_atom_site_refinement_flags
Mg1 Mg 0.01423(3) 0.44727(3) 0.573675(19) 0.02110(10) Uani 1 1 d .
N1 N 0.33152(9) 0.47524(9) 0.35425(5) 0.0277(2) Uani 1 1 d .
O1 O 0.13537(7) 0.37282(7) 0.63637(4) 0.02514(17) Uani 1 1 d .
O2 O 0.06145(7) 0.58991(7) 0.52604(4) 0.02408(16) Uani 1 1 d .
O3 O 0.14170(7) 0.55277(8) 0.37249(4) 0.02825(18) Uani 1 1 d .
C1 C 0.24415(9) 0.35348(9) 0.67563(5) 0.02039(19) Uani 1 1 d .
C2 C 0.33783(9) 0.27862(9) 0.64746(5) 0.02111(19) Uani 1 1 d .
C3 C 0.45695(10) 0.26831(10) 0.68734(6) 0.0252(2) Uani 1 1 d .
C4 C 0.48637(10) 0.32591(10) 0.75418(6) 0.0276(2) Uani 1 1 d .
C5 C 0.39019(10) 0.39025(10) 0.78375(6) 0.0261(2) Uani 1 1 d .
C6 C 0.26840(10) 0.40410(9) 0.74768(6) 0.02178(19) Uani 1 1 d .
C7 C 0.30709(10) 0.20951(9) 0.57518(6) 0.0236(2) Uani 1 1 d .
C8 C 0.16189(10) 0.46764(9) 0.78661(6) 0.0241(2) Uani 1 1 d .
C9 C 0.61768(11) 0.31573(13) 0.79477(8) 0.0385(3) Uani 1 1 d .
H9A H 0.6212 0.3641 0.8395 0.058 Uiso 1 1 calc R
H9B H 0.6833 0.3408 0.7617 0.058 Uiso 1 1 calc R
H9C H 0.6334 0.2358 0.8093 0.058 Uiso 1 1 calc R
C11 C 0.41432(12) 0.12452(11) 0.55948(7) 0.0338(3) Uani 1 1 d .
H11A H 0.3887 0.0792 0.5150 0.051 Uiso 1 1 calc R
H11B H 0.4297 0.0734 0.6024 0.051 Uiso 1 1 calc R
H11C H 0.4930 0.1668 0.5510 0.051 Uiso 1 1 calc R
C12 C 0.29185(12) 0.29094(11) 0.50767(6) 0.0299(2) Uani 1 1 d .
H12A H 0.2728 0.2462 0.4621 0.045 Uiso 1 1 calc R
H12B H 0.3716 0.3339 0.5033 0.045 Uiso 1 1 calc R
H12C H 0.2215 0.3445 0.5147 0.045 Uiso 1 1 calc R
C13 C 0.18440(12) 0.13808(11) 0.58121(7) 0.0311(2) Uani 1 1 d .
H13A H 0.1615 0.1012 0.5331 0.047 Uiso 1 1 calc R
H13B H 0.1143 0.1883 0.5945 0.047 Uiso 1 1 calc R
H13C H 0.1994 0.0793 0.6198 0.047 Uiso 1 1 calc R
C14 C 0.20674(14) 0.50611(13) 0.86594(7) 0.0379(3) Uani 1 1 d .
H14A H 0.1360 0.5444 0.8891 0.057 Uiso 1 1 calc R
H14B H 0.2788 0.5593 0.8635 0.057 Uiso 1 1 calc R
H14C H 0.2340 0.4391 0.8958 0.057 Uiso 1 1 calc R
C15 C 0.11783(12) 0.57694(10) 0.74443(7) 0.0317(2) Uani 1 1 d .
H15A H 0.0518 0.6155 0.7716 0.047 Uiso 1 1 calc R
H15B H 0.0825 0.5565 0.6943 0.047 Uiso 1 1 calc R
H15C H 0.1911 0.6284 0.7405 0.047 Uiso 1 1 calc R
C16 C 0.04691(11) 0.38691(11) 0.79396(7) 0.0314(2) Uani 1 1 d .
H16A H -0.0221 0.4284 0.8167 0.047 Uiso 1 1 calc R
H16B H 0.0734 0.3215 0.8255 0.047 Uiso 1 1 calc R
H16C H 0.0163 0.3594 0.7444 0.047 Uiso 1 1 calc R
C21 C 0.15229(13) 0.67467(12) 0.54672(7) 0.0354(3) Uani 1 1 d .
C22 C 0.23225(13) 0.71192(11) 0.48292(7) 0.0331(3) Uani 1 1 d .
C23 C 0.31875(11) 0.61848(11) 0.45393(7) 0.0309(2) Uani 1 1 d .
C24 C 0.25913(10) 0.54583(9) 0.39117(6) 0.0233(2) Uani 1 1 d .
C25 C 0.27252(15) 0.40626(14) 0.29367(8) 0.0442(3) Uani 1 1 d .
H25A H 0.1875 0.4371 0.2788 0.066 Uiso 1 1 calc R
H25B H 0.2641 0.3269 0.3106 0.066 Uiso 1 1 calc R
H25C H 0.3263 0.4084 0.2510 0.066 Uiso 1 1 calc R
C26 C 0.46821(11) 0.45530(12) 0.37088(8) 0.0342(3) Uani 1 1 d .
H26A H 0.5009 0.5092 0.4094 0.051 Uiso 1 1 calc R
H26B H 0.5140 0.4666 0.3255 0.051 Uiso 1 1 calc R
H26C H 0.4816 0.3767 0.3889 0.051 Uiso 1 1 calc R
H3 H 0.5218(15) 0.2167(14) 0.6699(9) 0.037(4) Uiso 1 1 d .
H5 H 0.4091(15) 0.4293(14) 0.8321(10) 0.040(4) Uiso 1 1 d .
H211 H 0.2108(16) 0.6461(14) 0.5880(9) 0.042(4) Uiso 1 1 d .
H212 H 0.1098(16) 0.7426(16) 0.5649(10) 0.045(4) Uiso 1 1 d .
H221 H 0.1726(16) 0.7437(15) 0.4428(10) 0.045(4) Uiso 1 1 d .
H222 H 0.2859(16) 0.7727(14) 0.5017(9) 0.041(4) Uiso 1 1 d .
H231 H 0.3944(18) 0.6527(16) 0.4352(10) 0.054(5) Uiso 1 1 d .
H232 H 0.3448(17) 0.5638(15) 0.4957(10) 0.050(5) Uiso 1 1 d .

loop_
_atom_site_aniso_label
_atom_site_aniso_U_11
_atom_site_aniso_U_22
_atom_site_aniso_U_33
_atom_site_aniso_U_23
_atom_site_aniso_U_13
_atom_site_aniso_U_12
Mg1 0.01639(16) 0.02890(19) 0.01745(17) 0.00233(13) -0.00321(12) 0.00163(12)
N1 0.0223(4) 0.0331(5) 0.0275(4) 0.0000(4) 0.0006(3) 0.0025(4)
O1 0.0197(3) 0.0338(4) 0.0210(3) 0.0014(3) -0.0057(3) 0.0060(3)
O2 0.0225(3) 0.0294(4) 0.0196(3) 0.0004(3) -0.0036(3) -0.0041(3)
O3 0.0189(3) 0.0434(5) 0.0221(4) -0.0019(3) -0.0012(3) 0.0018(3)
C1 0.0175(4) 0.0240(5) 0.0193(4) 0.0041(3) -0.0023(3) 0.0008(3)
C2 0.0194(4) 0.0239(5) 0.0198(4) 0.0040(4) -0.0005(3) 0.0001(3)
C3 0.0188(4) 0.0284(5) 0.0281(5) 0.0045(4) -0.0003(4) 0.0029(4)
C4 0.0202(5) 0.0317(6) 0.0299(5) 0.0046(4) -0.0065(4) -0.0005(4)
C5 0.0252(5) 0.0290(5) 0.0231(5) 0.0007(4) -0.0070(4) -0.0010(4)
C6 0.0209(4) 0.0237(5) 0.0203(4) 0.0024(4) -0.0020(3) 0.0006(4)
C7 0.0234(5) 0.0262(5) 0.0211(4) 0.0008(4) 0.0007(4) 0.0012(4)
C8 0.0254(5) 0.0258(5) 0.0208(4) -0.0001(4) -0.0012(4) 0.0025(4)
C9 0.0236(5) 0.0478(7) 0.0423(7) 0.0017(6) -0.0127(5) 0.0023(5)
C11 0.0333(6) 0.0329(6) 0.0351(6) -0.0054(5) 0.0013(5) 0.0062(5)
C12 0.0345(6) 0.0348(6) 0.0206(5) 0.0034(4) 0.0034(4) 0.0017(5)
C13 0.0312(6) 0.0331(6) 0.0288(5) -0.0023(4) 0.0000(4) -0.0075(5)
C14 0.0431(7) 0.0452(7) 0.0247(5) -0.0079(5) -0.0035(5) 0.0085(6)
C15 0.0359(6) 0.0265(5) 0.0323(6) 0.0021(4) -0.0002(5) 0.0045(4)
C16 0.0307(6) 0.0324(6) 0.0322(6) 0.0018(5) 0.0093(4) 0.0005(4)
C21 0.0378(6) 0.0409(7) 0.0279(6) -0.0100(5) 0.0052(5) -0.0156(5)
C22 0.0381(6) 0.0284(6) 0.0334(6) -0.0035(5) 0.0065(5) -0.0105(5)
C23 0.0245(5) 0.0376(6) 0.0301(6) -0.0035(5) -0.0025(4) -0.0059(4)
C24 0.0203(4) 0.0293(5) 0.0204(4) 0.0037(4) 0.0007(3) -0.0015(4)
C25 0.0451(7) 0.0475(8) 0.0391(7) -0.0153(6) -0.0039(6) 0.0077(6)
C26 0.0224(5) 0.0399(7) 0.0405(6) 0.0072(5) 0.0044(5) 0.0055(4)

loop_
_atom_type_symbol
_atom_type_description
_atom_type_scat_dispersion_real
_atom_type_scat_dispersion_imag
_atom_type_scat_source
C C 0.0033 0.0016 'International Tables Vol C Tables 4.2.6.8 and 6.1.1.4'
H H 0.0000 0.0000 'International Tables Vol C Tables 4.2.6.8 and 6.1.1.4'
N N 0.0061 0.0033 'International Tables Vol C Tables 4.2.6.8 and 6.1.1.4'
O O 0.0106 0.0060 'International Tables Vol C Tables 4.2.6.8 and 6.1.1.4'
Mg Mg 0.0486 0.0363 'International Tables Vol C Tables 4.2.6.8 and 6.1.1.4'

loop_
_geom_angle_atom_site_label_1
_geom_angle_atom_site_label_2
_geom_angle_atom_site_label_3
_geom_angle
_geom_angle_site_symmetry_1
_geom_angle_site_symmetry_3
O1 Mg1 O3 105.03(4) . 3_566
O1 Mg1 O2 118.93(4) . .
O3 Mg1 O2 117.49(4) 3_566 .
O1 Mg1 O2 132.07(4) . 3_566
O3 Mg1 O2 98.74(4) 3_566 3_566
O2 Mg1 O2 83.53(4) . 3_566
O1 Mg1 Mg1 140.69(3) . 3_566
O3 Mg1 Mg1 114.26(3) 3_566 3_566
O2 Mg1 Mg1 41.87(2) . 3_566
O2 Mg1 Mg1 41.66(2) 3_566 3_566
C24 N1 C25 119.27(10) . .
C24 N1 C26 125.48(10) . .
C25 N1 C26 115.19(11) . .
C1 O1 Mg1 159.42(8) . .
C21 O2 Mg1 132.21(8) . .
C21 O2 Mg1 128.59(7) . 3_566
Mg1 O2 Mg1 96.47(4) . 3_566
C24 O3 Mg1 134.71(7) . 3_566
O1 C1 C2 120.20(9) . .
O1 C1 C6 120.60(9) . .
C2 C1 C6 119.17(9) . .
C3 C2 C1 118.61(9) . .
C3 C2 C7 120.94(9) . .
C1 C2 C7 120.45(8) . .
C4 C3 C2 122.55(10) . .
C4 C3 H3 117.1(9) . .
C2 C3 H3 120.2(9) . .
C5 C4 C3 117.78(9) . .
C5 C4 C9 120.96(11) . .
C3 C4 C9 121.23(11) . .
C4 C5 C6 123.05(10) . .
C4 C5 H5 118.5(9) . .
C6 C5 H5 118.5(9) . .
C5 C6 C1 118.24(9) . .
C5 C6 C8 120.51(9) . .
C1 C6 C8 121.19(9) . .
C11 C7 C13 106.52(9) . .
C11 C7 C12 107.07(9) . .
C13 C7 C12 110.22(9) . .
C11 C7 C2 112.14(9) . .
C13 C7 C2 110.65(8) . .
C12 C7 C2 110.12(9) . .
C14 C8 C15 106.09(10) . .
C14 C8 C16 107.00(10) . .
C15 C8 C16 109.82(9) . .
C14 C8 C6 112.00(9) . .
C15 C8 C6 112.18(9) . .
C16 C8 C6 109.58(9) . .
C4 C9 H9A 109.5 . .
C4 C9 H9B 109.5 . .
H9A C9 H9B 109.5 . .
C4 C9 H9C 109.5 . .
H9A C9 H9C 109.5 . .
H9B C9 H9C 109.5 . .
C7 C11 H11A 109.5 . .
C7 C11 H11B 109.5 . .
H11A C11 H11B 109.5 . .
C7 C11 H11C 109.5 . .
H11A C11 H11C 109.5 . .
H11B C11 H11C 109.5 . .
C7 C12 H12A 109.5 . .
C7 C12 H12B 109.5 . .
H12A C12 H12B 109.5 . .
C7 C12 H12C 109.5 . .
H12A C12 H12C 109.5 . .
H12B C12 H12C 109.5 . .
C7 C13 H13A 109.5 . .
C7 C13 H13B 109.5 . .
H13A C13 H13B 109.5 . .
C7 C13 H13C 109.5 . .
H13A C13 H13C 109.5 . .
H13B C13 H13C 109.5 . .
C8 C14 H14A 109.5 . .
C8 C14 H14B 109.5 . .
H14A C14 H14B 109.5 . .
C8 C14 H14C 109.5 . .
H14A C14 H14C 109.5 . .
H14B C14 H14C 109.5 . .
C8 C15 H15A 109.5 . .
C8 C15 H15B 109.5 . .
H15A C15 H15B 109.5 . .
C8 C15 H15C 109.5 . .
H15A C15 H15C 109.5 . .
H15B C15 H15C 109.5 . .
C8 C16 H16A 109.5 . .
C8 C16 H16B 109.5 . .
H16A C16 H16B 109.5 . .
C8 C16 H16C 109.5 . .
H16A C16 H16C 109.5 . .
H16B C16 H16C 109.5 . .
O2 C21 C22 113.39(10) . .
O2 C21 H211 109.6(10) . .
C22 C21 H211 108.4(10) . .
O2 C21 H212 110.3(10) . .
C22 C21 H212 107.7(10) . .
H211 C21 H212 107.3(14) . .
C21 C22 C23 114.68(11) . .
C21 C22 H221 107.6(10) . .
C23 C22 H221 112.1(10) . .
C21 C22 H222 106.6(10) . .
C23 C22 H222 107.7(10) . .
H221 C22 H222 107.8(14) . .
C24 C23 C22 115.42(10) . .
C24 C23 H231 106.3(11) . .
C22 C23 H231 109.8(11) . .
C24 C23 H232 106.1(10) . .
C22 C23 H232 109.6(10) . .
H231 C23 H232 109.5(15) . .
O3 C24 N1 119.18(10) . .
O3 C24 C23 120.80(10) . .
N1 C24 C23 120.01(10) . .
N1 C25 H25A 109.5 . .
N1 C25 H25B 109.5 . .
H25A C25 H25B 109.5 . .
N1 C25 H25C 109.5 . .
H25A C25 H25C 109.5 . .
H25B C25 H25C 109.5 . .
N1 C26 H26A 109.5 . .
N1 C26 H26B 109.5 . .
H26A C26 H26B 109.5 . .
N1 C26 H26C 109.5 . .
H26A C26 H26C 109.5 . .
H26B C26 H26C 109.5 . .

loop_
_geom_bond_atom_site_label_1
_geom_bond_atom_site_label_2
_geom_bond_distance
_geom_bond_site_symmetry_2
Mg1 O1 1.8546(8) .
Mg1 O3 1.9485(9) 3_566
Mg1 O2 1.9497(9) .
Mg1 O2 1.9579(8) 3_566
Mg1 Mg1 2.9147(7) 3_566
N1 C24 1.3252(14) .
N1 C25 1.4573(17) .
N1 C26 1.4595(14) .
O1 C1 1.3178(11) .
O2 C21 1.4044(14) .
O3 C24 1.2541(13) .
C1 C2 1.4293(14) .
C1 C6 1.4294(14) .
C2 C3 1.4006(13) .
C2 C7 1.5437(14) .
C3 C4 1.3919(16) .
C3 H3 0.973(16) .
C4 C5 1.3880(16) .
C4 C9 1.5164(15) .
C5 C6 1.3998(14) .
C5 H5 0.988(17) .
C6 C8 1.5426(15) .
C7 C11 1.5367(16) .
C7 C13 1.5396(15) .
C7 C12 1.5400(15) .
C8 C14 1.5367(16) .
C8 C15 1.5387(16) .
C8 C16 1.5399(16) .
C9 H9A 0.9800 .
C9 H9B 0.9800 .
C9 H9C 0.9800 .
C11 H11A 0.9800 .
C11 H11B 0.9800 .
C11 H11C 0.9800 .
C12 H12A 0.9800 .
C12 H12B 0.9800 .
C12 H12C 0.9800 .
C13 H13A 0.9800 .
C13 H13B 0.9800 .
C13 H13C 0.9800 .
C14 H14A 0.9800 .
C14 H14B 0.9800 .
C14 H14C 0.9800 .
C15 H15A 0.9800 .
C15 H15B 0.9800 .
C15 H15C 0.9800 .
C16 H16A 0.9800 .
C16 H16B 0.9800 .
C16 H16C 0.9800 .
C21 C22 1.5243(17) .
C21 H211 0.987(17) .
C21 H212 0.976(18) .
C22 C23 1.5296(18) .
C22 H221 0.993(17) .
C22 H222 0.952(17) .
C23 C24 1.5116(16) .
C23 H231 0.966(19) .
C23 H232 1.009(19) .
C25 H25A 0.9800 .
C25 H25B 0.9800 .
C25 H25C 0.9800 .
C26 H26A 0.9800 .
C26 H26B 0.9800 .
C26 H26C 0.9800 .

loop_
_geom_torsion_atom_site_label_1
_geom_torsion_atom_site_label_2
_geom_torsion_atom_site_label_3
_geom_torsion_atom_site_label_4
_geom_torsion
_geom_torsion_site_symmetry_1
_geom_torsion_site_symmetry_4
O3 Mg1 O1 C1 -128.8(2) 3_566 .
O2 Mg1 O1 C1 5.2(2) . .
O2 Mg1 O1 C1 114.2(2) 3_566 .
Mg1 Mg1 O1 C1 53.3(2) 3_566 .
O1 Mg1 O2 C21 -26.83(12) . .
O3 Mg1 O2 C21 101.61(10) 3_566 .
O2 Mg1 O2 C21 -161.89(12) 3_566 .
Mg1 Mg1 O2 C21 -161.89(12) 3_566 .
O1 Mg1 O2 Mg1 135.06(4) . 3_566
O3 Mg1 O2 Mg1 -96.50(4) 3_566 3_566
O2 Mg1 O2 Mg1 0.0 3_566 3_566
Mg1 O1 C1 C2 -100.9(2) . .
Mg1 O1 C1 C6 81.0(2) . .
O1 C1 C2 C3 174.17(9) . .
C6 C1 C2 C3 -7.70(14) . .
O1 C1 C2 C7 -6.69(14) . .
C6 C1 C2 C7 171.44(9) . .
C1 C2 C3 C4 1.62(16) . .
C7 C2 C3 C4 -177.52(10) . .
C2 C3 C4 C5 3.87(17) . .
C2 C3 C4 C9 -178.11(11) . .
C3 C4 C5 C6 -3.30(17) . .
C9 C4 C5 C6 178.67(11) . .
C4 C5 C6 C1 -2.72(16) . .
C4 C5 C6 C8 174.51(10) . .
O1 C1 C6 C5 -173.67(10) . .
C2 C1 C6 C5 8.21(15) . .
O1 C1 C6 C8 9.13(15) . .
C2 C1 C6 C8 -169.00(9) . .
C3 C2 C7 C11 5.61(14) . .
C1 C2 C7 C11 -173.51(10) . .
C3 C2 C7 C13 124.39(11) . .
C1 C2 C7 C13 -54.73(13) . .
C3 C2 C7 C12 -113.51(11) . .
C1 C2 C7 C12 67.37(12) . .
C5 C6 C8 C14 -1.88(15) . .
C1 C6 C8 C14 175.27(10) . .
C5 C6 C8 C15 117.29(11) . .
C1 C6 C8 C15 -65.56(13) . .
C5 C6 C8 C16 -120.45(11) . .
C1 C6 C8 C16 56.69(13) . .
Mg1 O2 C21 C22 134.11(10) . .
Mg1 O2 C21 C22 -22.62(17) 3_566 .
O2 C21 C22 C23 -64.94(15) . .
C21 C22 C23 C24 90.06(13) . .
Mg1 O3 C24 N1 133.66(10) 3_566 .
Mg1 O3 C24 C23 -47.57(16) 3_566 .
C25 N1 C24 O3 -0.92(17) . .
C26 N1 C24 O3 -177.99(11) . .
C25 N1 C24 C23 -179.70(12) . .
C26 N1 C24 C23 3.23(17) . .
C22 C23 C24 O3 -9.51(16) . .
C22 C23 C24 N1 169.25(10) . .
